data_7712338
loop_
_publ_author_name
'Cai, Jiamin'
'Zhang, Jie'
'Zhou, Xigeng'

_publ_section_title
;
 Selective Si&#x2212;C(sp3) Bond Cleavage of Silyl&#x2212;Bridged Amido
 Alkyl Ligand in an Yttrium Complex
;
_journal_name_full 'Dalton Transactions'
_journal_paper_doi 10.1039/D3DT00149K
_journal_year 2023
_chemical_formula_moiety 'C39 H59 B F N8 O Si3 Y'
_chemical_formula_sum 'C39 H59 B F N8 O Si3 Y'
_chemical_formula_weight 858.93
_space_group_crystal_system triclinic
_space_group_IT_number 2
_space_group_name_Hall '-P 1'
_space_group_name_H-M_alt 'P -1'
_atom_sites_solution_hydrogens mixed
_atom_sites_solution_primary dual
_audit_creation_date 2022-02-17
_audit_creation_method
;
Olex2 1.3
(compiled 2020.11.12 svn.r5f609507 for OlexSys, GUI svn.r6408)
;
_audit_update_record
;
2022-09-26 deposited with the CCDC.	2023-02-20 downloaded from the CCDC.
;
_cell_angle_alpha 98.5180(10)
_cell_angle_beta 93.9370(10)
_cell_angle_gamma 94.1280(10)
_cell_formula_units_Z 2
_cell_length_a 9.7140(3)
_cell_length_b 10.5154(3)
_cell_length_c 21.8740(7)
_cell_measurement_reflns_used 9887
_cell_measurement_temperature 173.0
_cell_measurement_theta_max 51
_cell_measurement_theta_min 3.5
_cell_volume 2196.84(12)
_computing_cell_refinement 'SAINT V8.38A (Bruker, 2018)'
_computing_data_reduction 'SAINT V8.38A (Bruker, 2018)'
_computing_molecular_graphics 'Olex2 1.3 (Dolomanov et al., 2009)'
_computing_publication_material 'Olex2 1.3 (Dolomanov et al., 2009)'
_computing_structure_refinement 'SHELXL 2018/3 (Sheldrick, 2015)'
_computing_structure_solution 'SHELXT 2018/2 (Sheldrick, 2018)'
_diffrn_ambient_temperature 173.0
_diffrn_detector 'Bruker APEX2 area detector'
_diffrn_detector_area_resol_mean 7.9
_diffrn_detector_type 'CCD area detector'
_diffrn_measured_fraction_theta_full 0.996
_diffrn_measured_fraction_theta_max 0.996
_diffrn_measurement_device 'three-circle diffractometer'
_diffrn_radiation_monochromator 'mirror optics'
_diffrn_radiation_probe x-ray
_diffrn_radiation_type GaK\a
_diffrn_radiation_wavelength 1.34138
_diffrn_reflns_av_R_equivalents 0.0427
_diffrn_reflns_av_unetI/netI 0.0403
_diffrn_reflns_Laue_measured_fraction_full 0.996
_diffrn_reflns_Laue_measured_fraction_max 0.996
_diffrn_reflns_limit_h_max 11
_diffrn_reflns_limit_h_min -11
_diffrn_reflns_limit_k_max 12
_diffrn_reflns_limit_k_min -12
_diffrn_reflns_limit_l_max 25
_diffrn_reflns_limit_l_min -25
_diffrn_reflns_number 21343
_diffrn_reflns_point_group_measured_fraction_full 0.996
_diffrn_reflns_point_group_measured_fraction_max 0.996
_diffrn_reflns_theta_full 50.440
_diffrn_reflns_theta_max 50.439
_diffrn_reflns_theta_min 3.862
_diffrn_source 'microfocus sealed X-ray tube'
_diffrn_source_current 2.86
_diffrn_source_power 0.1999426
_diffrn_source_type 'Incoatec I\ms'
_diffrn_source_voltage 69.91
_diffrn_standards_number 0
_exptl_absorpt_coefficient_mu 1.991
_exptl_absorpt_correction_T_max 0.7500
_exptl_absorpt_correction_T_min 0.5824
_exptl_crystal_colour_lustre clear
_exptl_crystal_colour_modifier light
_exptl_crystal_colour_primary colourless
_exptl_crystal_density_diffrn 1.298
_exptl_crystal_description block
_exptl_crystal_F_000 904
_exptl_crystal_size_max 0.22
_exptl_crystal_size_mid 0.14
_exptl_crystal_size_min 0.12
_refine_diff_density_max 1.654
_refine_diff_density_min -0.576
_refine_diff_density_rms 0.065
_refine_ls_extinction_method none
_refine_ls_goodness_of_fit_ref 1.039
_refine_ls_hydrogen_treatment mixed
_refine_ls_matrix_type full
_refine_ls_number_parameters 499
_refine_ls_number_reflns 6956
_refine_ls_number_restraints 0
_refine_ls_restrained_S_all 1.039
_refine_ls_R_factor_all 0.0393
_refine_ls_R_factor_gt 0.0379
_refine_ls_shift/su_max 0.001
_refine_ls_shift/su_mean 0.000
_refine_ls_structure_factor_coef Fsqd
_refine_ls_weighting_details 'w=1/[\s^2^(Fo^2^)+(0.0545P)^2^+2.1872P] where P=(Fo^2^+2Fc^2^)/3'
_refine_ls_weighting_scheme calc
_refine_ls_wR_factor_gt 0.1040
_refine_ls_wR_factor_ref 0.1053
_reflns_Friedel_coverage 0.000
_reflns_number_gt 6603
_reflns_number_total 6956
_reflns_threshold_expression 'I > 2\s(I)'
_cod_data_source_file d3dt00149k2.cif
_cod_data_source_block ga_220212b
_cod_database_code 7712338
_shelx_shelxl_version_number 2018/3
_shelx_space_group_comment
;
The symmetry employed for this shelxl refinement is uniquely defined
by the following loop, which should always be used as a source of
symmetry information in preference to the above space-group names.
They are only intended as comments.
;
_shelx_estimated_absorpt_t_max 0.796
_shelx_estimated_absorpt_t_min 0.669
_olex2_refinement_description
;
1. Fixed Uiso
 At 1.2 times of:
  All B(H) groups, All C(H) groups, All C(H,H) groups, All Si(H,H) groups
 At 1.5 times of:
  All C(H,H,H) groups
2. Uiso/Uaniso restraints and constraints
: with sigma of 0.01 and sigma for terminal atoms of 0.02
3.a Ternary CH refined with riding coordinates:
 C21(H21), B1(H1)
3.b Secondary CH2 refined with riding coordinates:
 C37(H37A,H37B), C23(H23A,H23B), C36(H36A,H36B), C38(H38A,H38B), C39(H39A,H39B)
3.c Aromatic/amide H refined with riding coordinates:
 C3(H3), C8(H8), C13(H13), C29(H29), C31(H31), C35(H35), C25(H25), C28(H28),
 C32(H32), C34(H34), C26(H26), C33(H33)
3.d Idealised Me refined as rotating group:
 C20(H20A,H20B,H20C), C16(H16A,H16B,H16C), C11(H11A,H11B,H11C), C1(H1A,H1B,
 H1C), C10(H10A,H10B,H10C), C19(H19A,H19B,H19C), C15(H15A,H15B,H15C), C5(H5A,
 H5B,H5C), C17(H17A,H17B,H17C), C6(H6A,H6B,H6C), C18(H18A,H18B,H18C)
;
_olex2_submission_special_instructions 'No special instructions were received'

loop_
_space_group_symop_operation_xyz
'x, y, z'
'-x, -y, -z'

loop_
_atom_site_label
_atom_site_type_symbol
_atom_site_fract_x
_atom_site_fract_y
_atom_site_fract_z
_atom_site_U_iso_or_equiv
_atom_site_adp_type
_atom_site_occupancy
_atom_site_site_symmetry_order
_atom_site_calc_flag
_atom_site_refinement_flags_posn
_atom_site_refinement_flags_adp
_atom_site_refinement_flags_occupancy
_atom_site_disorder_assembly
_atom_site_disorder_group
Y1 Y 0.62972(2) 0.57309(2) 0.76886(2) 0.02717(10) Uani 1 1 d . . . . .
Si1 Si 0.46944(7) 0.31064(7) 0.72875(4) 0.03131(18) Uani 1 1 d . . . . .
Si2 Si 0.53687(8) 0.32863(7) 0.86707(4) 0.03485(19) Uani 1 1 d . . . . .
Si3 Si 0.89786(9) 0.50692(8) 0.66008(4) 0.0425(2) Uani 1 1 d . . . . .
H3A H 0.918(3) 0.601(3) 0.6197(15) 0.051 Uiso 1 1 d . U . . .
H3B H 0.983(3) 0.550(3) 0.7143(15) 0.051 Uiso 1 1 d . U . . .
O1 O 0.4416(2) 0.70491(18) 0.74470(10) 0.0399(5) Uani 1 1 d . . . . .
N6 N 0.8531(2) 0.8391(2) 0.81660(11) 0.0303(5) Uani 1 1 d . . . . .
N4 N 0.8984(2) 0.6548(2) 0.87576(10) 0.0302(5) Uani 1 1 d . . . . .
N8 N 0.7003(2) 0.7897(2) 0.90078(10) 0.0311(5) Uani 1 1 d . . . . .
N3 N 0.8510(2) 0.5576(2) 0.82785(11) 0.0306(5) Uani 1 1 d . . . . .
N1 N 0.5399(2) 0.3898(2) 0.79888(11) 0.0301(5) Uani 1 1 d . . . . .
N7 N 0.5957(2) 0.7066(2) 0.86816(11) 0.0322(5) Uani 1 1 d . . . . .
N5 N 0.7685(2) 0.7826(2) 0.76537(11) 0.0328(5) Uani 1 1 d . . . . .
N2 N 0.7339(2) 0.4823(2) 0.68174(11) 0.0354(5) Uani 1 1 d . . . . .
C14 C 0.9925(3) 0.6115(3) 0.91416(13) 0.0344(6) Uani 1 1 d . . . . .
C12 C 0.9207(3) 0.4555(3) 0.83667(14) 0.0331(6) Uani 1 1 d . . . . .
C9 C 0.9289(3) 0.9429(3) 0.80284(14) 0.0340(6) Uani 1 1 d . . . . .
C2 C 0.4838(3) 0.7212(3) 0.90049(14) 0.0367(6) Uani 1 1 d . . . . .
C22 C 0.6110(3) 0.4639(3) 0.64602(13) 0.0346(6) Uani 1 1 d . . . . .
C3 C 0.5160(3) 0.8123(3) 0.95331(14) 0.0406(7) Uani 1 1 d . . . . .
H3 H 0.455365 0.840563 0.983883 0.049 Uiso 1 1 calc R U . . .
C21 C 0.4915(3) 0.4216(3) 0.66982(13) 0.0343(6) Uani 1 1 d . . . . .
H21 H 0.404506 0.454518 0.653405 0.041 Uiso 1 1 calc R U . . .
C8 C 0.8928(3) 0.9543(3) 0.74224(14) 0.0385(7) Uani 1 1 d . . . . .
H8 H 0.928946 1.017841 0.719636 0.046 Uiso 1 1 calc R U . . .
C13 C 1.0095(3) 0.4859(3) 0.89039(14) 0.0380(7) Uani 1 1 d . . . . .
H13 H 1.069993 0.430544 0.907269 0.046 Uiso 1 1 calc R U . . .
C4 C 0.6534(3) 0.8533(3) 0.95231(13) 0.0362(6) Uani 1 1 d . . . . .
C20 C 0.5514(3) 0.1595(3) 0.69988(16) 0.0455(7) Uani 1 1 d . . . . .
H20A H 0.650813 0.179785 0.697726 0.068 Uiso 1 1 calc R U . . .
H20B H 0.508890 0.122956 0.658498 0.068 Uiso 1 1 calc R U . . .
H20C H 0.537238 0.096871 0.728323 0.068 Uiso 1 1 calc R U . . .
C16 C 0.6268(3) 0.4404(3) 0.93430(14) 0.0408(7) Uani 1 1 d . . . . .
H16A H 0.722332 0.462596 0.925468 0.061 Uiso 1 1 calc R U . . .
H16B H 0.627088 0.398230 0.971372 0.061 Uiso 1 1 calc R U . . .
H16C H 0.578181 0.519097 0.941423 0.061 Uiso 1 1 calc R U . . .
C7 C 0.7921(3) 0.8532(3) 0.72068(14) 0.0354(6) Uani 1 1 d . . . . .
C11 C 0.9016(3) 0.3321(3) 0.79237(16) 0.0429(7) Uani 1 1 d . . . . .
H11A H 0.811015 0.325948 0.768990 0.064 Uiso 1 1 calc R U . . .
H11B H 0.906615 0.259242 0.815417 0.064 Uiso 1 1 calc R U . . .
H11C H 0.974688 0.330139 0.763581 0.064 Uiso 1 1 calc R U . . .
C30 C 0.9671(3) 0.3607(3) 0.61725(14) 0.0437(7) Uani 1 1 d . . . . .
C1 C 0.3495(3) 0.6433(3) 0.88007(16) 0.0465(8) Uani 1 1 d . . . . .
H1A H 0.316046 0.604094 0.914792 0.070 Uiso 1 1 calc R U . . .
H1B H 0.363111 0.575325 0.845745 0.070 Uiso 1 1 calc R U . . .
H1C H 0.281327 0.699457 0.866262 0.070 Uiso 1 1 calc R U . . .
C10 C 1.0311(3) 1.0258(3) 0.84876(16) 0.0461(8) Uani 1 1 d . . . . .
H10A H 0.982346 1.069872 0.882439 0.069 Uiso 1 1 calc R U . . .
H10B H 1.080385 1.089958 0.828175 0.069 Uiso 1 1 calc R U . . .
H10C H 1.097658 0.971845 0.865779 0.069 Uiso 1 1 calc R U . . .
C19 C 0.2781(3) 0.2673(3) 0.72512(16) 0.0465(8) Uani 1 1 d . . . . .
H19A H 0.259166 0.203292 0.752420 0.070 Uiso 1 1 calc R U . . .
H19B H 0.244005 0.231241 0.682421 0.070 Uiso 1 1 calc R U . . .
H19C H 0.231114 0.344838 0.738613 0.070 Uiso 1 1 calc R U . . .
C15 C 1.0578(3) 0.6922(3) 0.97228(15) 0.0478(8) Uani 1 1 d . . . . .
H15A H 1.115717 0.764788 0.961711 0.072 Uiso 1 1 calc R U . . .
H15B H 1.115112 0.639667 0.995406 0.072 Uiso 1 1 calc R U . . .
H15C H 0.985313 0.725258 0.997843 0.072 Uiso 1 1 calc R U . . .
C5 C 0.7434(4) 0.9490(3) 0.99826(15) 0.0483(8) Uani 1 1 d . . . . .
H5A H 0.689302 0.982334 1.032451 0.072 Uiso 1 1 calc R U . . .
H5B H 0.777961 1.020534 0.977886 0.072 Uiso 1 1 calc R U . . .
H5C H 0.821725 0.906920 1.014543 0.072 Uiso 1 1 calc R U . . .
C37 C 0.3067(3) 0.6620(3) 0.71277(18) 0.0517(9) Uani 1 1 d . . . . .
H37A H 0.269924 0.580614 0.725646 0.062 Uiso 1 1 calc R U . . .
H37B H 0.312905 0.647221 0.667312 0.062 Uiso 1 1 calc R U . . .
C23 C 0.6028(4) 0.4945(3) 0.57974(14) 0.0450(7) Uani 1 1 d . . . . .
H23A H 0.510155 0.522927 0.569514 0.054 Uiso 1 1 calc R U . . .
H23B H 0.672590 0.566314 0.576942 0.054 Uiso 1 1 calc R U . . .
C24 C 0.6278(3) 0.3791(3) 0.53326(14) 0.0445(7) Uani 1 1 d . . . . .
B1 B 0.8482(3) 0.7913(3) 0.87949(15) 0.0314(7) Uani 1 1 d . . . . .
H1 H 0.910760 0.851406 0.910906 0.038 Uiso 1 1 calc R U . . .
C36 C 0.4456(4) 0.8440(3) 0.7629(2) 0.0613(10) Uani 1 1 d . . . . .
H36A H 0.477434 0.867483 0.807351 0.074 Uiso 1 1 calc R U . . .
H36B H 0.511224 0.887768 0.738468 0.074 Uiso 1 1 calc R U . . .
C17 C 0.3556(4) 0.2905(4) 0.88833(17) 0.0581(9) Uani 1 1 d . . . . .
H17A H 0.297487 0.358516 0.878785 0.087 Uiso 1 1 calc R U . . .
H17B H 0.357354 0.285450 0.932758 0.087 Uiso 1 1 calc R U . . .
H17C H 0.317546 0.207563 0.864523 0.087 Uiso 1 1 calc R U . . .
F1 F 0.6972(5) 0.0653(4) 0.40663(16) 0.1610(19) Uani 1 1 d . . . . .
C29 C 0.7439(4) 0.3786(4) 0.49990(15) 0.0589(9) Uani 1 1 d . . . . .
H29 H 0.808137 0.452744 0.506484 0.071 Uiso 1 1 calc R U . . .
C6 C 0.7148(4) 0.8238(3) 0.65824(15) 0.0489(8) Uani 1 1 d . . . . .
H6A H 0.671748 0.900750 0.648696 0.073 Uiso 1 1 calc R U . . .
H6B H 0.642799 0.753417 0.658092 0.073 Uiso 1 1 calc R U . . .
H6C H 0.778955 0.797795 0.626924 0.073 Uiso 1 1 calc R U . . .
C31 C 0.9140(4) 0.2356(4) 0.61843(17) 0.0594(9) Uani 1 1 d . . . . .
H31 H 0.837160 0.220830 0.641812 0.071 Uiso 1 1 calc R U . . .
C35 C 1.0792(4) 0.3770(4) 0.58213(16) 0.0626(10) Uani 1 1 d . . . . .
H35 H 1.118777 0.461774 0.580838 0.075 Uiso 1 1 calc R U . . .
C38 C 0.2143(4) 0.7691(3) 0.7309(2) 0.0662(11) Uani 1 1 d . . . . .
H38A H 0.152520 0.783006 0.695025 0.079 Uiso 1 1 calc R U . . .
H38B H 0.157133 0.749405 0.764665 0.079 Uiso 1 1 calc R U . . .
C18 C 0.6216(5) 0.1727(4) 0.86614(19) 0.0674(11) Uani 1 1 d . . . . .
H18A H 0.588319 0.113368 0.828306 0.101 Uiso 1 1 calc R U . . .
H18B H 0.598356 0.133634 0.902492 0.101 Uiso 1 1 calc R U . . .
H18C H 0.722313 0.190105 0.867149 0.101 Uiso 1 1 calc R U . . .
C25 C 0.5359(4) 0.2702(4) 0.52253(18) 0.0649(10) Uani 1 1 d . . . . .
H25 H 0.455975 0.267356 0.545171 0.078 Uiso 1 1 calc R U . . .
C28 C 0.7694(5) 0.2740(5) 0.45739(19) 0.0846(15) Uani 1 1 d . . . . .
H28 H 0.850443 0.274601 0.435470 0.102 Uiso 1 1 calc R U . . .
C27 C 0.6749(8) 0.1701(5) 0.4479(2) 0.0981(18) Uani 1 1 d . . . . .
C32 C 0.9710(6) 0.1313(4) 0.5861(2) 0.0805(13) Uani 1 1 d . . . . .
H32 H 0.934049 0.046003 0.588061 0.097 Uiso 1 1 calc R U . . .
C34 C 1.1339(4) 0.2740(6) 0.5493(2) 0.0840(15) Uani 1 1 d . . . . .
H34 H 1.209377 0.287883 0.525010 0.101 Uiso 1 1 calc R U . . .
C39 C 0.3134(6) 0.8828(6) 0.7521(3) 0.1036(17) Uiso 1 1 d . . . . .
H39A H 0.313911 0.940506 0.720236 0.124 Uiso 1 1 calc R U . . .
H39B H 0.284590 0.931555 0.790787 0.124 Uiso 1 1 calc R U . . .
C26 C 0.5585(7) 0.1652(4) 0.4793(2) 0.0960(18) Uani 1 1 d . . . . .
H26 H 0.494134 0.091052 0.471596 0.115 Uiso 1 1 calc R U . . .
C33 C 1.0801(6) 0.1508(6) 0.5516(2) 0.0872(16) Uani 1 1 d . . . . .
H33 H 1.118512 0.079323 0.529130 0.105 Uiso 1 1 calc R U . . .

loop_
_atom_site_aniso_label
_atom_site_aniso_U_11
_atom_site_aniso_U_22
_atom_site_aniso_U_33
_atom_site_aniso_U_23
_atom_site_aniso_U_13
_atom_site_aniso_U_12
Y1 0.02386(14) 0.01996(14) 0.03752(16) 0.00636(10) 0.00176(10) -0.00282(9)
Si1 0.0265(4) 0.0246(4) 0.0420(4) 0.0066(3) 0.0021(3) -0.0054(3)
Si2 0.0333(4) 0.0306(4) 0.0427(4) 0.0139(3) 0.0038(3) -0.0012(3)
Si3 0.0341(4) 0.0408(5) 0.0522(5) 0.0065(4) 0.0137(4) -0.0072(3)
O1 0.0312(10) 0.0254(10) 0.0612(13) 0.0065(9) -0.0067(9) 0.0002(8)
N6 0.0265(11) 0.0214(11) 0.0415(13) 0.0051(9) -0.0001(9) -0.0053(9)
N4 0.0222(11) 0.0281(12) 0.0401(12) 0.0069(10) 0.0011(9) -0.0018(9)
N8 0.0287(12) 0.0244(11) 0.0390(12) 0.0030(9) 0.0007(9) 0.0001(9)
N3 0.0249(11) 0.0242(11) 0.0426(13) 0.0065(9) 0.0029(9) -0.0025(9)
N1 0.0262(11) 0.0220(11) 0.0423(13) 0.0080(9) 0.0024(9) -0.0020(9)
N7 0.0255(11) 0.0272(12) 0.0433(13) 0.0046(10) 0.0040(10) -0.0014(9)
N5 0.0326(12) 0.0230(11) 0.0417(13) 0.0077(10) -0.0017(10) -0.0061(9)
N2 0.0316(12) 0.0298(12) 0.0443(13) 0.0058(10) 0.0060(10) -0.0033(9)
C14 0.0218(13) 0.0378(16) 0.0452(16) 0.0131(12) 0.0024(11) -0.0007(11)
C12 0.0226(13) 0.0269(14) 0.0525(17) 0.0125(12) 0.0079(12) 0.0027(10)
C9 0.0272(14) 0.0239(14) 0.0514(17) 0.0093(12) 0.0043(12) -0.0032(11)
C2 0.0311(15) 0.0337(15) 0.0478(17) 0.0110(13) 0.0088(12) 0.0037(12)
C22 0.0392(16) 0.0251(14) 0.0399(15) 0.0071(11) 0.0053(12) -0.0007(11)
C3 0.0385(16) 0.0372(16) 0.0484(17) 0.0063(13) 0.0123(13) 0.0106(13)
C21 0.0291(14) 0.0318(15) 0.0417(15) 0.0069(12) 0.0006(11) 0.0012(11)
C8 0.0394(16) 0.0266(14) 0.0510(17) 0.0131(12) 0.0062(13) -0.0048(12)
C13 0.0233(13) 0.0373(16) 0.0573(18) 0.0181(14) 0.0043(12) 0.0060(11)
C4 0.0406(16) 0.0272(14) 0.0414(16) 0.0054(12) 0.0027(12) 0.0072(12)
C20 0.0504(19) 0.0286(15) 0.0563(19) 0.0037(13) 0.0059(15) -0.0015(13)
C16 0.0345(16) 0.0476(18) 0.0422(16) 0.0138(13) 0.0041(12) 0.0015(13)
C7 0.0363(15) 0.0256(14) 0.0453(16) 0.0102(12) 0.0030(12) 0.0003(11)
C11 0.0359(16) 0.0295(15) 0.064(2) 0.0072(14) 0.0049(14) 0.0059(12)
C30 0.0356(16) 0.055(2) 0.0388(16) 0.0026(14) 0.0044(13) 0.0014(14)
C1 0.0298(16) 0.0490(19) 0.061(2) 0.0089(16) 0.0123(14) -0.0017(13)
C10 0.0392(17) 0.0334(16) 0.063(2) 0.0101(14) -0.0043(14) -0.0142(13)
C19 0.0317(16) 0.0486(19) 0.0576(19) 0.0125(15) 0.0002(13) -0.0133(13)
C15 0.0410(17) 0.053(2) 0.0489(18) 0.0094(15) -0.0062(14) 0.0085(14)
C5 0.0515(19) 0.0400(18) 0.0493(18) -0.0060(14) 0.0012(15) 0.0063(14)
C37 0.0326(16) 0.0386(18) 0.079(2) 0.0023(16) -0.0135(15) 0.0013(13)
C23 0.0540(19) 0.0398(17) 0.0434(17) 0.0142(13) 0.0065(14) -0.0002(14)
C24 0.0486(18) 0.0465(18) 0.0369(16) 0.0101(13) -0.0060(13) -0.0044(14)
B1 0.0273(15) 0.0249(15) 0.0404(17) 0.0040(12) -0.0007(12) -0.0045(12)
C36 0.052(2) 0.0207(15) 0.108(3) 0.0111(17) -0.017(2) 0.0027(14)
C17 0.0452(19) 0.071(2) 0.061(2) 0.0302(18) 0.0024(16) -0.0204(17)
F1 0.264(5) 0.106(3) 0.094(2) -0.049(2) -0.027(3) 0.058(3)
C29 0.059(2) 0.077(3) 0.0351(17) -0.0011(17) 0.0005(15) -0.0067(19)
C6 0.065(2) 0.0339(17) 0.0468(18) 0.0116(14) -0.0053(15) -0.0060(15)
C31 0.069(2) 0.055(2) 0.052(2) -0.0013(17) 0.0168(17) 0.0024(18)
C35 0.044(2) 0.091(3) 0.050(2) -0.0008(19) 0.0133(16) -0.0006(19)
C38 0.0380(19) 0.042(2) 0.114(3) 0.000(2) -0.0079(19) 0.0062(15)
C18 0.104(3) 0.044(2) 0.063(2) 0.0252(18) 0.018(2) 0.024(2)
C25 0.072(3) 0.060(2) 0.058(2) 0.0124(18) -0.0127(19) -0.0178(19)
C28 0.089(3) 0.113(4) 0.045(2) -0.011(2) -0.001(2) 0.025(3)
C27 0.152(6) 0.076(3) 0.056(3) -0.016(2) -0.017(3) 0.024(4)
C32 0.116(4) 0.061(3) 0.060(2) -0.009(2) 0.007(3) 0.014(2)
C34 0.053(2) 0.137(5) 0.058(3) -0.011(3) 0.0155(19) 0.020(3)
C26 0.149(5) 0.052(3) 0.072(3) 0.002(2) -0.040(3) -0.027(3)
C33 0.091(3) 0.103(4) 0.062(3) -0.023(3) 0.002(2) 0.045(3)

loop_
_atom_type_symbol
_atom_type_description
_atom_type_scat_dispersion_real
_atom_type_scat_dispersion_imag
_atom_type_scat_source
C C 0.0137 0.0067 'International Tables Vol C Tables 4.2.6.8 and 6.1.1.4'
H H 0.0000 0.0000 'International Tables Vol C Tables 4.2.6.8 and 6.1.1.4'
B B 0.0070 0.0029 'International Tables Vol C Tables 4.2.6.8 and 6.1.1.4'
F F 0.0583 0.0400 'International Tables Vol C Tables 4.2.6.8 and 6.1.1.4'
N N 0.0241 0.0134 'International Tables Vol C Tables 4.2.6.8 and 6.1.1.4'
O O 0.0389 0.0241 'International Tables Vol C Tables 4.2.6.8 and 6.1.1.4'
Si Si 0.2153 0.2529 'International Tables Vol C Tables 4.2.6.8 and 6.1.1.4'
Y Y -0.4654 1.5873 'International Tables Vol C Tables 4.2.6.8 and 6.1.1.4'

loop_
_geom_angle_atom_site_label_1
_geom_angle_atom_site_label_2
_geom_angle_atom_site_label_3
_geom_angle
_geom_angle_site_symmetry_1
_geom_angle_site_symmetry_3
_geom_angle_publ_flag
O1 Y1 Si1 97.14(5) . . ?
O1 Y1 N3 148.13(7) . . ?
O1 Y1 N7 75.14(7) . . ?
O1 Y1 N5 80.51(7) . . ?
O1 Y1 C22 88.76(8) . . ?
O1 Y1 C21 78.54(8) . . ?
N3 Y1 Si1 112.33(5) . . ?
N3 Y1 N7 79.18(7) . . ?
N3 Y1 N5 75.15(7) . . ?
N3 Y1 C22 115.68(8) . . ?
N3 Y1 C21 132.64(8) . . ?
N1 Y1 Si1 33.52(6) . . ?
N1 Y1 O1 109.24(7) . . ?
N1 Y1 N3 90.64(7) . . ?
N1 Y1 N7 93.30(8) . . ?
N1 Y1 N5 163.44(8) . . ?
N1 Y1 N2 99.02(8) . . ?
N1 Y1 C22 92.74(8) . . ?
N1 Y1 C21 70.91(8) . . ?
N7 Y1 Si1 121.26(5) . . ?
N7 Y1 N5 75.93(8) . . ?
N7 Y1 C22 163.88(8) . . ?
N7 Y1 C21 142.62(8) . . ?
N5 Y1 Si1 161.69(6) . . ?
N5 Y1 C22 101.00(8) . . ?
N5 Y1 C21 125.09(8) . . ?
N2 Y1 Si1 75.51(6) . . ?
N2 Y1 O1 113.54(8) . . ?
N2 Y1 N3 86.40(8) . . ?
N2 Y1 N7 161.12(8) . . ?
N2 Y1 N5 88.70(8) . . ?
N2 Y1 C22 29.79(8) . . ?
N2 Y1 C21 55.89(8) . . ?
C22 Y1 Si1 60.71(6) . . ?
C21 Y1 Si1 37.47(6) . . ?
C21 Y1 C22 29.21(8) . . ?
N1 Si1 Y1 47.10(7) . . ?
N1 Si1 C21 108.18(12) . . ?
N1 Si1 C20 114.62(13) . . ?
N1 Si1 C19 114.49(14) . . ?
C21 Si1 Y1 61.23(9) . . ?
C20 Si1 Y1 124.03(10) . . ?
C20 Si1 C21 106.99(14) . . ?
C20 Si1 C19 107.04(15) . . ?
C19 Si1 Y1 128.90(11) . . ?
C19 Si1 C21 104.85(14) . . ?
N1 Si2 C16 113.08(12) . . ?
N1 Si2 C17 112.54(14) . . ?
N1 Si2 C18 113.99(15) . . ?
C16 Si2 C17 106.48(16) . . ?
C16 Si2 C18 105.28(18) . . ?
C17 Si2 C18 104.74(19) . . ?
H3A Si3 H3B 106.9(19) . . ?
N2 Si3 H3A 116.3(13) . . ?
N2 Si3 H3B 106.9(14) . . ?
N2 Si3 C30 114.69(13) . . ?
C30 Si3 H3A 102.8(13) . . ?
C30 Si3 H3B 108.9(14) . . ?
C37 O1 Y1 127.92(17) . . ?
C37 O1 C36 107.5(2) . . ?
C36 O1 Y1 124.55(17) . . ?
N5 N6 B1 122.1(2) . . ?
C9 N6 N5 109.6(2) . . ?
C9 N6 B1 128.1(2) . . ?
N3 N4 B1 121.6(2) . . ?
C14 N4 N3 110.0(2) . . ?
C14 N4 B1 128.4(2) . . ?
N7 N8 B1 120.4(2) . . ?
C4 N8 N7 109.9(2) . . ?
C4 N8 B1 129.5(2) . . ?
N4 N3 Y1 119.25(15) . . ?
C12 N3 Y1 131.29(18) . . ?
C12 N3 N4 106.2(2) . . ?
Si1 N1 Y1 99.37(10) . . ?
Si1 N1 Si2 124.71(13) . . ?
Si2 N1 Y1 135.88(12) . . ?
N8 N7 Y1 121.99(16) . . ?
C2 N7 Y1 131.84(19) . . ?
C2 N7 N8 106.1(2) . . ?
N6 N5 Y1 119.21(15) . . ?
C7 N5 Y1 134.03(19) . . ?
C7 N5 N6 106.4(2) . . ?
Si3 N2 Y1 130.98(13) . . ?
C22 N2 Y1 92.33(16) . . ?
C22 N2 Si3 129.3(2) . . ?
N4 C14 C13 107.6(2) . . ?
N4 C14 C15 122.8(3) . . ?
C13 C14 C15 129.6(3) . . ?
N3 C12 C13 109.7(2) . . ?
N3 C12 C11 122.0(3) . . ?
C13 C12 C11 128.2(3) . . ?
N6 C9 C8 107.9(2) . . ?
N6 C9 C10 123.0(3) . . ?
C8 C9 C10 129.1(3) . . ?
N7 C2 C3 110.1(3) . . ?
N7 C2 C1 121.7(3) . . ?
C3 C2 C1 128.2(3) . . ?
N2 C22 Y1 57.88(14) . . ?
N2 C22 C21 120.5(3) . . ?
N2 C22 C23 120.6(3) . . ?
C21 C22 Y1 73.49(16) . . ?
C21 C22 C23 118.8(3) . . ?
C23 C22 Y1 143.67(19) . . ?
C2 C3 H3 127.0 . . ?
C4 C3 C2 106.0(3) . . ?
C4 C3 H3 127.0 . . ?
Y1 C21 H21 115.6 . . ?
Si1 C21 Y1 81.30(10) . . ?
Si1 C21 H21 115.6 . . ?
C22 C21 Y1 77.31(17) . . ?
C22 C21 Si1 128.9(2) . . ?
C22 C21 H21 115.6 . . ?
C9 C8 H8 127.1 . . ?
C9 C8 C7 105.8(2) . . ?
C7 C8 H8 127.1 . . ?
C14 C13 C12 106.4(2) . . ?
C14 C13 H13 126.8 . . ?
C12 C13 H13 126.8 . . ?
N8 C4 C3 107.9(3) . . ?
N8 C4 C5 122.9(3) . . ?
C3 C4 C5 129.3(3) . . ?
Si1 C20 H20A 109.5 . . ?
Si1 C20 H20B 109.5 . . ?
Si1 C20 H20C 109.5 . . ?
H20A C20 H20B 109.5 . . ?
H20A C20 H20C 109.5 . . ?
H20B C20 H20C 109.5 . . ?
Si2 C16 H16A 109.5 . . ?
Si2 C16 H16B 109.5 . . ?
Si2 C16 H16C 109.5 . . ?
H16A C16 H16B 109.5 . . ?
H16A C16 H16C 109.5 . . ?
H16B C16 H16C 109.5 . . ?
N5 C7 C8 110.2(3) . . ?
N5 C7 C6 122.0(3) . . ?
C8 C7 C6 127.8(3) . . ?
C12 C11 H11A 109.5 . . ?
C12 C11 H11B 109.5 . . ?
C12 C11 H11C 109.5 . . ?
H11A C11 H11B 109.5 . . ?
H11A C11 H11C 109.5 . . ?
H11B C11 H11C 109.5 . . ?
C31 C30 Si3 124.0(3) . . ?
C31 C30 C35 117.1(3) . . ?
C35 C30 Si3 118.8(3) . . ?
C2 C1 H1A 109.5 . . ?
C2 C1 H1B 109.5 . . ?
C2 C1 H1C 109.5 . . ?
H1A C1 H1B 109.5 . . ?
H1A C1 H1C 109.5 . . ?
H1B C1 H1C 109.5 . . ?
C9 C10 H10A 109.5 . . ?
C9 C10 H10B 109.5 . . ?
C9 C10 H10C 109.5 . . ?
H10A C10 H10B 109.5 . . ?
H10A C10 H10C 109.5 . . ?
H10B C10 H10C 109.5 . . ?
Si1 C19 H19A 109.5 . . ?
Si1 C19 H19B 109.5 . . ?
Si1 C19 H19C 109.5 . . ?
H19A C19 H19B 109.5 . . ?
H19A C19 H19C 109.5 . . ?
H19B C19 H19C 109.5 . . ?
C14 C15 H15A 109.5 . . ?
C14 C15 H15B 109.5 . . ?
C14 C15 H15C 109.5 . . ?
H15A C15 H15B 109.5 . . ?
H15A C15 H15C 109.5 . . ?
H15B C15 H15C 109.5 . . ?
C4 C5 H5A 109.5 . . ?
C4 C5 H5B 109.5 . . ?
C4 C5 H5C 109.5 . . ?
H5A C5 H5B 109.5 . . ?
H5A C5 H5C 109.5 . . ?
H5B C5 H5C 109.5 . . ?
O1 C37 H37A 110.5 . . ?
O1 C37 H37B 110.5 . . ?
O1 C37 C38 105.9(3) . . ?
H37A C37 H37B 108.7 . . ?
C38 C37 H37A 110.5 . . ?
C38 C37 H37B 110.5 . . ?
C22 C23 H23A 109.2 . . ?
C22 C23 H23B 109.2 . . ?
H23A C23 H23B 107.9 . . ?
C24 C23 C22 111.9(2) . . ?
C24 C23 H23A 109.2 . . ?
C24 C23 H23B 109.2 . . ?
C29 C24 C23 121.1(3) . . ?
C25 C24 C23 121.2(3) . . ?
C25 C24 C29 117.6(4) . . ?
N6 B1 N4 110.7(2) . . ?
N6 B1 N8 110.9(2) . . ?
N6 B1 H1 108.6 . . ?
N4 B1 H1 108.6 . . ?
N8 B1 N4 109.4(2) . . ?
N8 B1 H1 108.6 . . ?
O1 C36 H36A 109.9 . . ?
O1 C36 H36B 109.9 . . ?
H36A C36 H36B 108.3 . . ?
C39 C36 O1 108.8(3) . . ?
C39 C36 H36A 109.9 . . ?
C39 C36 H36B 109.9 . . ?
Si2 C17 H17A 109.5 . . ?
Si2 C17 H17B 109.5 . . ?
Si2 C17 H17C 109.5 . . ?
H17A C17 H17B 109.5 . . ?
H17A C17 H17C 109.5 . . ?
H17B C17 H17C 109.5 . . ?
C24 C29 H29 118.9 . . ?
C28 C29 C24 122.2(4) . . ?
C28 C29 H29 118.9 . . ?
C7 C6 H6A 109.5 . . ?
C7 C6 H6B 109.5 . . ?
C7 C6 H6C 109.5 . . ?
H6A C6 H6B 109.5 . . ?
H6A C6 H6C 109.5 . . ?
H6B C6 H6C 109.5 . . ?
C30 C31 H31 119.4 . . ?
C30 C31 C32 121.2(4) . . ?
C32 C31 H31 119.4 . . ?
C30 C35 H35 119.2 . . ?
C34 C35 C30 121.7(4) . . ?
C34 C35 H35 119.2 . . ?
C37 C38 H38A 111.1 . . ?
C37 C38 H38B 111.1 . . ?
H38A C38 H38B 109.0 . . ?
C39 C38 C37 103.4(3) . . ?
C39 C38 H38A 111.1 . . ?
C39 C38 H38B 111.1 . . ?
Si2 C18 H18A 109.5 . . ?
Si2 C18 H18B 109.5 . . ?
Si2 C18 H18C 109.5 . . ?
H18A C18 H18B 109.5 . . ?
H18A C18 H18C 109.5 . . ?
H18B C18 H18C 109.5 . . ?
C24 C25 H25 119.5 . . ?
C24 C25 C26 121.0(5) . . ?
C26 C25 H25 119.5 . . ?
C29 C28 H28 121.1 . . ?
C27 C28 C29 117.9(5) . . ?
C27 C28 H28 121.1 . . ?
F1 C27 C26 118.0(6) . . ?
C28 C27 F1 119.3(7) . . ?
C28 C27 C26 122.6(5) . . ?
C31 C32 H32 119.9 . . ?
C33 C32 C31 120.2(5) . . ?
C33 C32 H32 119.9 . . ?
C35 C34 H34 120.0 . . ?
C33 C34 C35 120.1(4) . . ?
C33 C34 H34 120.0 . . ?
C36 C39 C38 110.1(4) . . ?
C36 C39 H39A 109.6 . . ?
C36 C39 H39B 109.6 . . ?
C38 C39 H39A 109.6 . . ?
C38 C39 H39B 109.6 . . ?
H39A C39 H39B 108.2 . . ?
C25 C26 H26 120.6 . . ?
C27 C26 C25 118.7(5) . . ?
C27 C26 H26 120.6 . . ?
C32 C33 C34 119.8(4) . . ?
C32 C33 H33 120.1 . . ?
C34 C33 H33 120.1 . . ?

loop_
_geom_bond_atom_site_label_1
_geom_bond_atom_site_label_2
_geom_bond_distance
_geom_bond_site_symmetry_2
_geom_bond_publ_flag
Y1 Si1 3.0473(7) . ?
Y1 O1 2.4471(19) . ?
Y1 N3 2.458(2) . ?
Y1 N1 2.263(2) . ?
Y1 N7 2.462(2) . ?
Y1 N5 2.512(2) . ?
Y1 N2 2.331(2) . ?
Y1 C22 2.750(3) . ?
Y1 C21 2.702(3) . ?
Si1 N1 1.706(2) . ?
Si1 C21 1.876(3) . ?
Si1 C20 1.874(3) . ?
Si1 C19 1.875(3) . ?
Si2 N1 1.711(2) . ?
Si2 C16 1.863(3) . ?
Si2 C17 1.883(3) . ?
Si2 C18 1.885(4) . ?
Si3 H3A 1.43(3) . ?
Si3 H3B 1.40(3) . ?
Si3 N2 1.705(2) . ?
Si3 C30 1.871(3) . ?
O1 C37 1.451(4) . ?
O1 C36 1.454(4) . ?
N6 N5 1.375(3) . ?
N6 C9 1.355(3) . ?
N6 B1 1.535(4) . ?
N4 N3 1.380(3) . ?
N4 C14 1.348(3) . ?
N4 B1 1.542(4) . ?
N8 N7 1.376(3) . ?
N8 C4 1.348(4) . ?
N8 B1 1.540(4) . ?
N3 C12 1.341(3) . ?
N7 C2 1.342(4) . ?
N5 C7 1.334(4) . ?
N2 C22 1.367(4) . ?
C14 C13 1.372(4) . ?
C14 C15 1.494(4) . ?
C12 C13 1.392(4) . ?
C12 C11 1.491(4) . ?
C9 C8 1.372(4) . ?
C9 C10 1.495(4) . ?
C2 C3 1.389(4) . ?
C2 C1 1.493(4) . ?
C22 C21 1.375(4) . ?
C22 C23 1.529(4) . ?
C3 H3 0.9500 . ?
C3 C4 1.376(4) . ?
C21 H21 1.0000 . ?
C8 H8 0.9500 . ?
C8 C7 1.396(4) . ?
C13 H13 0.9500 . ?
C4 C5 1.497(4) . ?
C20 H20A 0.9800 . ?
C20 H20B 0.9800 . ?
C20 H20C 0.9800 . ?
C16 H16A 0.9800 . ?
C16 H16B 0.9800 . ?
C16 H16C 0.9800 . ?
C7 C6 1.492(4) . ?
C11 H11A 0.9800 . ?
C11 H11B 0.9800 . ?
C11 H11C 0.9800 . ?
C30 C31 1.383(5) . ?
C30 C35 1.390(5) . ?
C1 H1A 0.9800 . ?
C1 H1B 0.9800 . ?
C1 H1C 0.9800 . ?
C10 H10A 0.9800 . ?
C10 H10B 0.9800 . ?
C10 H10C 0.9800 . ?
C19 H19A 0.9800 . ?
C19 H19B 0.9800 . ?
C19 H19C 0.9800 . ?
C15 H15A 0.9800 . ?
C15 H15B 0.9800 . ?
C15 H15C 0.9800 . ?
C5 H5A 0.9800 . ?
C5 H5B 0.9800 . ?
C5 H5C 0.9800 . ?
C37 H37A 0.9900 . ?
C37 H37B 0.9900 . ?
C37 C38 1.515(5) . ?
C23 H23A 0.9900 . ?
C23 H23B 0.9900 . ?
C23 C24 1.508(4) . ?
C24 C29 1.385(5) . ?
C24 C25 1.381(5) . ?
B1 H1 1.0000 . ?
C36 H36A 0.9900 . ?
C36 H36B 0.9900 . ?
C36 C39 1.391(7) . ?
C17 H17A 0.9800 . ?
C17 H17B 0.9800 . ?
C17 H17C 0.9800 . ?
F1 C27 1.358(5) . ?
C29 H29 0.9500 . ?
C29 C28 1.380(6) . ?
C6 H6A 0.9800 . ?
C6 H6B 0.9800 . ?
C6 H6C 0.9800 . ?
C31 H31 0.9500 . ?
C31 C32 1.385(5) . ?
C35 H35 0.9500 . ?
C35 C34 1.370(6) . ?
C38 H38A 0.9900 . ?
C38 H38B 0.9900 . ?
C38 C39 1.477(7) . ?
C18 H18A 0.9800 . ?
C18 H18B 0.9800 . ?
C18 H18C 0.9800 . ?
C25 H25 0.9500 . ?
C25 C26 1.385(7) . ?
C28 H28 0.9500 . ?
C28 C27 1.356(8) . ?
C27 C26 1.364(8) . ?
C32 H32 0.9500 . ?
C32 C33 1.364(7) . ?
C34 H34 0.9500 . ?
C34 C33 1.370(8) . ?
C39 H39A 0.9900 . ?
C39 H39B 0.9900 . ?
C26 H26 0.9500 . ?
C33 H33 0.9500 . ?

loop_
_geom_torsion_atom_site_label_1
_geom_torsion_atom_site_label_2
_geom_torsion_atom_site_label_3
_geom_torsion_atom_site_label_4
_geom_torsion
_geom_torsion_site_symmetry_1
_geom_torsion_site_symmetry_2
_geom_torsion_site_symmetry_3
_geom_torsion_site_symmetry_4
_geom_torsion_publ_flag
Y1 Si1 N1 Si2 -178.3(2) . . . . ?
Y1 Si1 C21 C22 65.9(3) . . . . ?
Y1 O1 C37 C38 159.2(2) . . . . ?
Y1 O1 C36 C39 -168.7(3) . . . . ?
Y1 N3 C12 C13 -157.41(19) . . . . ?
Y1 N3 C12 C11 23.8(4) . . . . ?
Y1 N7 C2 C3 -177.77(19) . . . . ?
Y1 N7 C2 C1 3.9(4) . . . . ?
Y1 N5 C7 C8 -172.20(19) . . . . ?
Y1 N5 C7 C6 9.2(4) . . . . ?
Y1 N2 C22 C21 -40.5(3) . . . . ?
Y1 N2 C22 C23 137.2(2) . . . . ?
Y1 C22 C21 Si1 -67.6(2) . . . . ?
Y1 C22 C23 C24 166.5(2) . . . . ?
Si3 N2 C22 Y1 -151.7(3) . . . . ?
Si3 N2 C22 C21 167.7(2) . . . . ?
Si3 N2 C22 C23 -14.5(4) . . . . ?
Si3 C30 C31 C32 -179.3(3) . . . . ?
Si3 C30 C35 C34 -179.5(3) . . . . ?
O1 C37 C38 C39 20.6(5) . . . . ?
O1 C36 C39 C38 4.4(6) . . . . ?
N6 N5 C7 C8 0.7(3) . . . . ?
N6 N5 C7 C6 -177.8(3) . . . . ?
N6 C9 C8 C7 0.2(3) . . . . ?
N4 N3 C12 C13 1.3(3) . . . . ?
N4 N3 C12 C11 -177.5(2) . . . . ?
N4 C14 C13 C12 -0.7(3) . . . . ?
N8 N7 C2 C3 -0.1(3) . . . . ?
N8 N7 C2 C1 -178.4(3) . . . . ?
N3 N4 C14 C13 1.5(3) . . . . ?
N3 N4 C14 C15 -176.9(3) . . . . ?
N3 N4 B1 N6 -47.1(3) . . . . ?
N3 N4 B1 N8 75.3(3) . . . . ?
N3 C12 C13 C14 -0.4(3) . . . . ?
N1 Si1 C21 Y1 3.98(11) . . . . ?
N1 Si1 C21 C22 69.8(3) . . . . ?
N7 N8 C4 C3 -0.5(3) . . . . ?
N7 N8 C4 C5 178.8(3) . . . . ?
N7 N8 B1 N6 65.9(3) . . . . ?
N7 N8 B1 N4 -56.5(3) . . . . ?
N7 C2 C3 C4 -0.2(3) . . . . ?
N5 N6 C9 C8 0.2(3) . . . . ?
N5 N6 C9 C10 179.9(3) . . . . ?
N5 N6 B1 N4 66.6(3) . . . . ?
N5 N6 B1 N8 -55.0(3) . . . . ?
N2 Si3 C30 C31 -19.2(3) . . . . ?
N2 Si3 C30 C35 161.2(3) . . . . ?
N2 C22 C21 Y1 35.0(2) . . . . ?
N2 C22 C21 Si1 -32.6(4) . . . . ?
N2 C22 C23 C24 90.3(3) . . . . ?
C14 N4 N3 Y1 160.04(17) . . . . ?
C14 N4 N3 C12 -1.8(3) . . . . ?
C14 N4 B1 N6 130.7(3) . . . . ?
C14 N4 B1 N8 -106.9(3) . . . . ?
C9 N6 N5 Y1 173.61(17) . . . . ?
C9 N6 N5 C7 -0.6(3) . . . . ?
C9 N6 B1 N4 -118.2(3) . . . . ?
C9 N6 B1 N8 120.2(3) . . . . ?
C9 C8 C7 N5 -0.6(3) . . . . ?
C9 C8 C7 C6 177.9(3) . . . . ?
C2 C3 C4 N8 0.4(3) . . . . ?
C2 C3 C4 C5 -178.8(3) . . . . ?
C22 C23 C24 C29 -113.7(3) . . . . ?
C22 C23 C24 C25 66.2(4) . . . . ?
C21 Si1 N1 Y1 -4.76(13) . . . . ?
C21 Si1 N1 Si2 176.98(15) . . . . ?
C21 C22 C23 C24 -91.9(3) . . . . ?
C4 N8 N7 Y1 178.34(17) . . . . ?
C4 N8 N7 C2 0.4(3) . . . . ?
C4 N8 B1 N6 -120.1(3) . . . . ?
C4 N8 B1 N4 117.5(3) . . . . ?
C20 Si1 N1 Y1 114.49(13) . . . . ?
C20 Si1 N1 Si2 -63.8(2) . . . . ?
C20 Si1 C21 Y1 -119.99(12) . . . . ?
C20 Si1 C21 C22 -54.1(3) . . . . ?
C16 Si2 N1 Y1 1.3(2) . . . . ?
C16 Si2 N1 Si1 178.86(15) . . . . ?
C11 C12 C13 C14 178.3(3) . . . . ?
C30 Si3 N2 Y1 146.10(16) . . . . ?
C30 Si3 N2 C22 -72.7(3) . . . . ?
C30 C31 C32 C33 -1.0(7) . . . . ?
C30 C35 C34 C33 -1.3(7) . . . . ?
C1 C2 C3 C4 177.9(3) . . . . ?
C10 C9 C8 C7 -179.4(3) . . . . ?
C19 Si1 N1 Y1 -121.25(13) . . . . ?
C19 Si1 N1 Si2 60.5(2) . . . . ?
C19 Si1 C21 Y1 126.55(12) . . . . ?
C19 Si1 C21 C22 -167.6(3) . . . . ?
C15 C14 C13 C12 177.6(3) . . . . ?
C37 O1 C36 C39 9.3(5) . . . . ?
C37 C38 C39 C36 -15.5(6) . . . . ?
C23 C22 C21 Y1 -142.7(2) . . . . ?
C23 C22 C21 Si1 149.6(2) . . . . ?
C23 C24 C29 C28 179.6(3) . . . . ?
C23 C24 C25 C26 179.2(4) . . . . ?
C24 C29 C28 C27 1.2(7) . . . . ?
C24 C25 C26 C27 1.0(7) . . . . ?
B1 N6 N5 Y1 -10.4(3) . . . . ?
B1 N6 N5 C7 175.4(2) . . . . ?
B1 N6 C9 C8 -175.5(3) . . . . ?
B1 N6 C9 C10 4.2(4) . . . . ?
B1 N4 N3 Y1 -21.8(3) . . . . ?
B1 N4 N3 C12 176.4(2) . . . . ?
B1 N4 C14 C13 -176.5(2) . . . . ?
B1 N4 C14 C15 5.1(4) . . . . ?
B1 N8 N7 Y1 -6.6(3) . . . . ?
B1 N8 N7 C2 175.4(2) . . . . ?
B1 N8 C4 C3 -175.0(3) . . . . ?
B1 N8 C4 C5 4.3(4) . . . . ?
C36 O1 C37 C38 -18.7(4) . . . . ?
C17 Si2 N1 Y1 122.0(2) . . . . ?
C17 Si2 N1 Si1 -60.4(2) . . . . ?
F1 C27 C26 C25 178.6(4) . . . . ?
C29 C24 C25 C26 -0.9(6) . . . . ?
C29 C28 C27 F1 -179.7(4) . . . . ?
C29 C28 C27 C26 -1.1(8) . . . . ?
C31 C30 C35 C34 0.9(6) . . . . ?
C31 C32 C33 C34 0.6(7) . . . . ?
C35 C30 C31 C32 0.3(6) . . . . ?
C35 C34 C33 C32 0.5(7) . . . . ?
C18 Si2 N1 Y1 -118.9(2) . . . . ?
C18 Si2 N1 Si1 58.7(2) . . . . ?
C25 C24 C29 C28 -0.3(6) . . . . ?
C28 C27 C26 C25 0.0(8) . . . . ?
